data_7158942
loop_
_publ_author_name
'Hsueh, Nai-Chen'
'Chang, Meng-Yang'

_publ_section_title
;
 Tandem cyclocondensation of 1,3-bis-sulfonylpropan-2-ones with
 arylaldehydes. One-pot synthesis of tris-sulfonyl 3-arylphenols
;
_journal_name_full 'Organic &amp; Biomolecular Chemistry'
_journal_paper_doi 10.1039/D2OB01703B
_journal_year 2022
_chemical_formula_moiety 'C19 H12 O4 S'
_chemical_formula_sum 'C19 H12 O4 S'
_chemical_formula_weight 336.35
_space_group_crystal_system monoclinic
_space_group_IT_number 14
_space_group_name_Hall '-P 2yn'
_space_group_name_H-M_alt 'P 1 21/n 1'
_atom_sites_solution_hydrogens geom
_atom_sites_solution_primary dual
_audit_creation_date 2020-09-09
_audit_creation_method
;
Olex2 1.3-ac4
(compiled 2019.04.23 svn.r3594 for Rigaku Oxford Diffraction, GUI svn.r5739)
;
_audit_update_record
;
2020-12-08 deposited with the CCDC.	2022-10-14 downloaded from the CCDC.
;
_cell_angle_alpha 90
_cell_angle_beta 91.9180(10)
_cell_angle_gamma 90
_cell_formula_units_Z 4
_cell_length_a 14.0549(2)
_cell_length_b 7.12140(10)
_cell_length_c 14.8120(2)
_cell_measurement_reflns_used 19120
_cell_measurement_temperature 113(2)
_cell_measurement_theta_max 26.9750
_cell_measurement_theta_min 2.0550
_cell_volume 1481.71(4)
_computing_cell_refinement 'CrysAlisPro 1.171.41.56a (Rigaku OD, 2020)'
_computing_data_collection 'CrysAlisPro 1.171.41.56a (Rigaku OD, 2020)'
_computing_data_reduction 'CrysAlisPro 1.171.41.56a (Rigaku OD, 2020)'
_computing_molecular_graphics 'Olex2 (Dolomanov et al., 2009)'
_computing_publication_material 'Olex2 (Dolomanov et al., 2009)'
_computing_structure_refinement 'ShelXL (Sheldrick, 2015)'
_computing_structure_solution 'ShelXT (Sheldrick, 2015)'
_diffrn_ambient_temperature 113(2)
_diffrn_detector 'Hybrid Pixel Array Detector'
_diffrn_detector_area_resol_mean 10.0000
_diffrn_measured_fraction_theta_full 0.998
_diffrn_measured_fraction_theta_max 0.971
_diffrn_measurement_details
;
List of Runs (angles in degrees, time in seconds):

  # Type    Start    End  Width  t~exp~   \w     \q     \k     \f   Frames
#--------------------------------------------------------------------------
  1  \w    -79.00  38.00   0.50    2.82    --   10.60 -82.00 108.21  234
  2  \w    -17.00 100.00   0.50    2.82    --   10.60  82.00 150.00  234
  3  \w    -15.00 100.00   0.50    2.82    --   10.60  77.00  30.00  230
  4  \w    -79.00  36.00   0.50    2.82    --   10.60 -77.00 150.00  230
  5  \w    -79.00  41.00   0.50    2.82    --   10.60 -57.00-150.00  240
  6  \w    -15.00 100.00   0.50    2.82    --   10.60  77.00 -60.00  230
  7  \w    -68.00  35.00   0.50    2.82    --   10.60 -82.00-150.00  206
  8  \w      0.00 100.00   0.50    2.82    --   10.60  82.00  60.00  200
  9  \w     63.00  89.00   0.50    2.82    --   10.60  77.00  90.00   52
 10  \w    -12.00  76.00   0.50    2.82    --   10.60  82.00  30.00  176
 11  \w    -78.00  -3.00   0.50    2.82    --   10.60 -79.00  17.65  150
 12  \w     -7.00  54.00   0.50    2.82    --   10.60  82.00 -30.00  122
 13  \w    -62.00  10.00   0.50    2.82    --  -10.90 -82.00 120.00  144
 14  \w    -27.00   4.00   0.50    2.82    --  -10.90 -82.00  90.00   62
 15  \w   -100.00 -49.00   0.50    2.82    --  -10.90 -82.00  90.00  102
;
_diffrn_measurement_device 'four-circle diffractometer'
_diffrn_measurement_device_type 'XtaLAB Pro II AFC12 (RINC): Kappa single'
_diffrn_measurement_method '\w scans'
_diffrn_orient_matrix_type 'CrysAlisPro convention (1999,Acta A55,543-557)'
_diffrn_orient_matrix_UB_11 -0.0372354000
_diffrn_orient_matrix_UB_12 0.0103336000
_diffrn_orient_matrix_UB_13 -0.0331166000
_diffrn_orient_matrix_UB_21 0.0336439000
_diffrn_orient_matrix_UB_22 0.0274082000
_diffrn_orient_matrix_UB_23 -0.0321242000
_diffrn_orient_matrix_UB_31 0.0056175000
_diffrn_orient_matrix_UB_32 -0.0952354000
_diffrn_orient_matrix_UB_33 -0.0128487000
_diffrn_radiation_monochromator mirror
_diffrn_radiation_probe x-ray
_diffrn_radiation_type 'Mo K\a'
_diffrn_radiation_wavelength 0.71073
_diffrn_reflns_av_R_equivalents 0.0343
_diffrn_reflns_av_unetI/netI 0.0167
_diffrn_reflns_Laue_measured_fraction_full 0.998
_diffrn_reflns_Laue_measured_fraction_max 0.971
_diffrn_reflns_limit_h_max 17
_diffrn_reflns_limit_h_min -17
_diffrn_reflns_limit_k_max 9
_diffrn_reflns_limit_k_min -8
_diffrn_reflns_limit_l_max 18
_diffrn_reflns_limit_l_min -18
_diffrn_reflns_number 31306
_diffrn_reflns_point_group_measured_fraction_full 0.998
_diffrn_reflns_point_group_measured_fraction_max 0.971
_diffrn_reflns_theta_full 25.242
_diffrn_reflns_theta_max 26.965
_diffrn_reflns_theta_min 2.752
_diffrn_source 'micro-focus sealed X-ray tube'
_diffrn_source_type 'Rigaku (Mo) X-ray Source'
_exptl_absorpt_coefficient_mu 0.240
_exptl_absorpt_correction_T_max 1.00000
_exptl_absorpt_correction_T_min 0.47352
_exptl_absorpt_correction_type multi-scan
_exptl_absorpt_process_details
;
CrysAlisPro 1.171.41.56a (Rigaku Oxford Diffraction, 2020)
Empirical absorption correction using spherical harmonics,
 implemented in SCALE3 ABSPACK scaling algorithm.
;
_exptl_crystal_colour 'clear light yellow'
_exptl_crystal_colour_lustre clear
_exptl_crystal_colour_modifier light
_exptl_crystal_colour_primary yellow
_exptl_crystal_density_diffrn 1.508
_exptl_crystal_description block
_exptl_crystal_F_000 696
_exptl_crystal_size_max 0.5
_exptl_crystal_size_mid 0.3
_exptl_crystal_size_min 0.3
_refine_diff_density_max 0.271
_refine_diff_density_min -0.481
_refine_diff_density_rms 0.057
_refine_ls_extinction_method none
_refine_ls_goodness_of_fit_ref 1.078
_refine_ls_hydrogen_treatment constr
_refine_ls_matrix_type full
_refine_ls_number_parameters 217
_refine_ls_number_reflns 3117
_refine_ls_number_restraints 0
_refine_ls_restrained_S_all 1.078
_refine_ls_R_factor_all 0.0339
_refine_ls_R_factor_gt 0.0312
_refine_ls_shift/su_max 0.001
_refine_ls_shift/su_mean 0.000
_refine_ls_structure_factor_coef Fsqd
_refine_ls_weighting_details 'w=1/[\s^2^(Fo^2^)+(0.0400P)^2^+0.7198P] where P=(Fo^2^+2Fc^2^)/3'
_refine_ls_weighting_scheme calc
_refine_ls_wR_factor_gt 0.0804
_refine_ls_wR_factor_ref 0.0820
_reflns_Friedel_coverage 0.000
_reflns_number_gt 2849
_reflns_number_total 3117
_reflns_threshold_expression 'I > 2\s(I)'
_cod_data_source_file d2ob01703b2.cif
_cod_data_source_block k10909-myc-b
_cod_database_code 7158942
_shelx_shelxl_version_number 2018/3
_chemical_oxdiff_formula 'C35 H24 S3 O8'
_shelx_space_group_comment
;
The symmetry employed for this shelxl refinement is uniquely defined
by the following loop, which should always be used as a source of
symmetry information in preference to the above space-group names.
They are only intended as comments.
;
_diffrn_oxdiff_digest_frames
;
01cd1435356f3fc05eadad5ac103913a41000254f19
;
_reflns_odcompleteness_completeness 99.82
_reflns_odcompleteness_iscentric 1
_reflns_odcompleteness_theta 26.32
_olex2_refinement_description
;
1. Fixed Uiso
 At 1.2 times of:
  All C(H) groups
2.a Aromatic/amide H refined with riding coordinates:
 C3(H3), C6(H6), C7(H7), C8(H8), C9(H9), C11(H11), C12(H12), C15(H15),
 C16(H16), C17(H17), C18(H18), C19(H19)
;
_olex2_submission_special_instructions 'No special instructions were received'
_oxdiff_exptl_absorpt_empirical_details
;
Empirical correction (ABSPACK) includes:
- Absorption correction using spherical harmonics
- Frame scaling
;
_oxdiff_exptl_absorpt_empirical_full_max 1.570
_oxdiff_exptl_absorpt_empirical_full_min 0.632

loop_
_space_group_symop_operation_xyz
'x, y, z'
'-x+1/2, y+1/2, -z+1/2'
'-x, -y, -z'
'x-1/2, -y-1/2, z-1/2'

loop_
_atom_site_label
_atom_site_type_symbol
_atom_site_fract_x
_atom_site_fract_y
_atom_site_fract_z
_atom_site_U_iso_or_equiv
_atom_site_adp_type
_atom_site_occupancy
_atom_site_site_symmetry_order
_atom_site_calc_flag
_atom_site_refinement_flags_posn
_atom_site_refinement_flags_adp
_atom_site_refinement_flags_occupancy
_atom_site_disorder_assembly
_atom_site_disorder_group
S1 S 0.64560(2) 0.56278(5) 0.81306(2) 0.01544(10) Uani 1 1 d . . . . .
O1 O 0.40824(6) 0.66030(14) 0.66326(6) 0.0180(2) Uani 1 1 d . . . . .
O2 O 0.42808(7) 0.61038(15) 0.81031(6) 0.0235(2) Uani 1 1 d . . . . .
O3 O 0.61771(7) 0.37648(14) 0.83861(6) 0.0225(2) Uani 1 1 d . . . . .
O4 O 0.74018(6) 0.59026(15) 0.78118(6) 0.0212(2) Uani 1 1 d . . . . .
C1 C 0.46554(9) 0.63430(19) 0.73950(8) 0.0168(3) Uani 1 1 d . . . . .
C2 C 0.56734(9) 0.63997(19) 0.72490(8) 0.0154(3) Uani 1 1 d . . . . .
C3 C 0.60293(9) 0.69037(18) 0.64483(8) 0.0152(3) Uani 1 1 d . . . . .
H3 H 0.668384 0.701763 0.639246 0.018 Uiso 1 1 calc R . . . .
C4 C 0.54051(9) 0.72623(18) 0.56870(8) 0.0148(3) Uani 1 1 d . . . . .
C5 C 0.57289(9) 0.77476(18) 0.48071(8) 0.0157(3) Uani 1 1 d . . . . .
C6 C 0.66931(9) 0.8073(2) 0.46301(9) 0.0206(3) Uani 1 1 d . . . . .
H6 H 0.714775 0.799047 0.509920 0.025 Uiso 1 1 calc R . . . .
C7 C 0.69724(10) 0.8509(2) 0.37772(9) 0.0248(3) Uani 1 1 d . . . . .
H7 H 0.761326 0.870808 0.367222 0.030 Uiso 1 1 calc R . . . .
C8 C 0.62962(11) 0.8656(2) 0.30615(9) 0.0251(3) Uani 1 1 d . . . . .
H8 H 0.649094 0.894567 0.248402 0.030 Uiso 1 1 calc R . . . .
C9 C 0.53532(11) 0.8374(2) 0.32105(9) 0.0228(3) Uani 1 1 d . . . . .
H9 H 0.490988 0.848397 0.273306 0.027 Uiso 1 1 calc R . . . .
C10 C 0.50417(9) 0.79160(19) 0.40838(8) 0.0174(3) Uani 1 1 d . . . . .
C11 C 0.40633(9) 0.7631(2) 0.42541(9) 0.0207(3) Uani 1 1 d . . . . .
H11 H 0.361765 0.773667 0.377847 0.025 Uiso 1 1 calc R . . . .
C12 C 0.37594(9) 0.72077(19) 0.50924(9) 0.0196(3) Uani 1 1 d . . . . .
H12 H 0.311509 0.703887 0.519145 0.024 Uiso 1 1 calc R . . . .
C13 C 0.44391(9) 0.70306(18) 0.58067(8) 0.0154(3) Uani 1 1 d . . . . .
C14 C 0.62857(8) 0.71521(19) 0.90487(8) 0.0151(3) Uani 1 1 d . . . . .
C15 C 0.64138(9) 0.90692(19) 0.89329(8) 0.0176(3) Uani 1 1 d . . . . .
H15 H 0.656940 0.955415 0.837385 0.021 Uiso 1 1 calc R . . . .
C16 C 0.63048(9) 1.0245(2) 0.96682(9) 0.0190(3) Uani 1 1 d . . . . .
H16 H 0.637423 1.153607 0.960114 0.023 Uiso 1 1 calc R . . . .
C17 C 0.60921(9) 0.9502(2) 1.05049(9) 0.0199(3) Uani 1 1 d . . . . .
H17 H 0.603253 1.029765 1.099768 0.024 Uiso 1 1 calc R . . . .
C18 C 0.59679(9) 0.7587(2) 1.06116(8) 0.0207(3) Uani 1 1 d . . . . .
H18 H 0.582591 0.710193 1.117433 0.025 Uiso 1 1 calc R . . . .
C19 C 0.60555(9) 0.6389(2) 0.98785(8) 0.0179(3) Uani 1 1 d . . . . .
H19 H 0.596205 0.510346 0.994103 0.022 Uiso 1 1 calc R . . . .

loop_
_atom_site_aniso_label
_atom_site_aniso_U_11
_atom_site_aniso_U_22
_atom_site_aniso_U_33
_atom_site_aniso_U_23
_atom_site_aniso_U_13
_atom_site_aniso_U_12
S1 0.01604(17) 0.01969(19) 0.01052(16) 0.00022(11) -0.00033(11) 0.00112(12)
O1 0.0131(4) 0.0230(5) 0.0179(4) 0.0022(4) 0.0009(3) -0.0006(4)
O2 0.0199(5) 0.0318(6) 0.0192(5) 0.0029(4) 0.0062(4) -0.0016(4)
O3 0.0310(5) 0.0190(5) 0.0173(5) 0.0011(4) -0.0010(4) 0.0006(4)
O4 0.0152(5) 0.0343(6) 0.0141(4) -0.0021(4) 0.0002(3) 0.0027(4)
C1 0.0174(6) 0.0166(7) 0.0165(6) 0.0006(5) 0.0006(5) -0.0006(5)
C2 0.0145(6) 0.0179(7) 0.0137(6) -0.0007(5) -0.0013(4) -0.0002(5)
C3 0.0136(6) 0.0173(7) 0.0146(6) -0.0013(5) 0.0005(4) -0.0001(5)
C4 0.0155(6) 0.0148(6) 0.0139(6) -0.0015(5) -0.0009(4) 0.0006(5)
C5 0.0189(6) 0.0140(6) 0.0140(6) -0.0008(5) -0.0007(5) 0.0020(5)
C6 0.0193(6) 0.0270(8) 0.0155(6) 0.0019(5) -0.0002(5) 0.0011(5)
C7 0.0240(7) 0.0318(8) 0.0190(7) 0.0004(6) 0.0054(5) 0.0001(6)
C8 0.0368(8) 0.0262(8) 0.0125(6) 0.0012(5) 0.0037(6) -0.0001(6)
C9 0.0332(8) 0.0205(7) 0.0144(6) 0.0000(5) -0.0059(5) 0.0019(6)
C10 0.0233(7) 0.0129(6) 0.0158(6) -0.0015(5) -0.0038(5) 0.0016(5)
C11 0.0215(7) 0.0189(7) 0.0210(6) -0.0005(5) -0.0095(5) 0.0023(5)
C12 0.0139(6) 0.0191(7) 0.0255(7) 0.0000(5) -0.0039(5) 0.0007(5)
C13 0.0167(6) 0.0136(6) 0.0160(6) 0.0004(5) 0.0001(5) 0.0002(5)
C14 0.0132(6) 0.0204(7) 0.0116(6) -0.0003(5) -0.0004(4) -0.0002(5)
C15 0.0168(6) 0.0225(7) 0.0133(6) 0.0041(5) 0.0000(5) -0.0010(5)
C16 0.0185(6) 0.0175(7) 0.0210(6) 0.0022(5) -0.0014(5) -0.0004(5)
C17 0.0205(6) 0.0239(8) 0.0154(6) -0.0036(5) -0.0004(5) 0.0018(5)
C18 0.0235(7) 0.0259(8) 0.0129(6) 0.0030(5) 0.0034(5) -0.0007(6)
C19 0.0183(6) 0.0200(7) 0.0156(6) 0.0030(5) 0.0013(5) -0.0009(5)

loop_
_atom_type_symbol
_atom_type_description
_atom_type_scat_dispersion_real
_atom_type_scat_dispersion_imag
_atom_type_scat_source
C C 0.0033 0.0016 'International Tables Vol C Tables 4.2.6.8 and 6.1.1.4'
H H 0.0000 0.0000 'International Tables Vol C Tables 4.2.6.8 and 6.1.1.4'
O O 0.0106 0.0060 'International Tables Vol C Tables 4.2.6.8 and 6.1.1.4'
S S 0.1246 0.1234 'International Tables Vol C Tables 4.2.6.8 and 6.1.1.4'

loop_
_geom_angle_atom_site_label_1
_geom_angle_atom_site_label_2
_geom_angle_atom_site_label_3
_geom_angle
_geom_angle_site_symmetry_1
_geom_angle_site_symmetry_3
_geom_angle_publ_flag
O3 S1 O4 118.35(6) . . ?
O3 S1 C2 108.25(6) . . ?
O3 S1 C14 108.66(6) . . ?
O4 S1 C2 105.92(6) . . ?
O4 S1 C14 108.68(6) . . ?
C14 S1 C2 106.34(6) . . ?
C13 O1 C1 122.68(10) . . ?
O1 C1 C2 115.17(10) . . ?
O2 C1 O1 118.27(11) . . ?
O2 C1 C2 126.56(12) . . ?
C1 C2 S1 118.20(9) . . ?
C3 C2 S1 119.47(9) . . ?
C3 C2 C1 122.19(11) . . ?
C2 C3 H3 119.8 . . ?
C2 C3 C4 120.32(11) . . ?
C4 C3 H3 119.8 . . ?
C3 C4 C5 123.65(11) . . ?
C13 C4 C3 117.16(11) . . ?
C13 C4 C5 119.10(11) . . ?
C6 C5 C4 122.99(11) . . ?
C6 C5 C10 118.63(12) . . ?
C10 C5 C4 118.38(11) . . ?
C5 C6 H6 119.5 . . ?
C7 C6 C5 121.06(12) . . ?
C7 C6 H6 119.5 . . ?
C6 C7 H7 119.8 . . ?
C6 C7 C8 120.34(13) . . ?
C8 C7 H7 119.8 . . ?
C7 C8 H8 119.9 . . ?
C9 C8 C7 120.22(12) . . ?
C9 C8 H8 119.9 . . ?
C8 C9 H9 119.6 . . ?
C8 C9 C10 120.82(12) . . ?
C10 C9 H9 119.6 . . ?
C9 C10 C5 118.93(12) . . ?
C9 C10 C11 121.68(12) . . ?
C11 C10 C5 119.39(12) . . ?
C10 C11 H11 119.0 . . ?
C12 C11 C10 121.94(12) . . ?
C12 C11 H11 119.0 . . ?
C11 C12 H12 120.7 . . ?
C11 C12 C13 118.69(12) . . ?
C13 C12 H12 120.7 . . ?
O1 C13 C4 121.99(11) . . ?
O1 C13 C12 115.55(11) . . ?
C4 C13 C12 122.46(12) . . ?
C15 C14 S1 119.26(10) . . ?
C15 C14 C19 121.87(12) . . ?
C19 C14 S1 118.85(11) . . ?
C14 C15 H15 120.7 . . ?
C16 C15 C14 118.60(12) . . ?
C16 C15 H15 120.7 . . ?
C15 C16 H16 119.9 . . ?
C15 C16 C17 120.21(13) . . ?
C17 C16 H16 119.9 . . ?
C16 C17 H17 119.7 . . ?
C18 C17 C16 120.59(13) . . ?
C18 C17 H17 119.7 . . ?
C17 C18 H18 120.0 . . ?
C17 C18 C19 120.04(12) . . ?
C19 C18 H18 120.0 . . ?
C14 C19 H19 120.7 . . ?
C18 C19 C14 118.67(13) . . ?
C18 C19 H19 120.7 . . ?

loop_
_geom_bond_atom_site_label_1
_geom_bond_atom_site_label_2
_geom_bond_distance
_geom_bond_site_symmetry_2
_geom_bond_publ_flag
S1 O3 1.4377(10) . ?
S1 O4 1.4389(9) . ?
S1 C2 1.7667(12) . ?
S1 C14 1.7626(13) . ?
O1 C1 1.3774(15) . ?
O1 C13 1.3716(15) . ?
O2 C1 1.2014(15) . ?
C1 C2 1.4548(17) . ?
C2 C3 1.3511(17) . ?
C3 H3 0.9300 . ?
C3 C4 1.4283(17) . ?
C4 C5 1.4370(17) . ?
C4 C13 1.3850(17) . ?
C5 C6 1.4081(18) . ?
C5 C10 1.4233(17) . ?
C6 H6 0.9300 . ?
C6 C7 1.3710(18) . ?
C7 H7 0.9300 . ?
C7 C8 1.404(2) . ?
C8 H8 0.9300 . ?
C8 C9 1.366(2) . ?
C9 H9 0.9300 . ?
C9 C10 1.4175(18) . ?
C10 C11 1.4209(19) . ?
C11 H11 0.9300 . ?
C11 C12 1.3603(19) . ?
C12 H12 0.9300 . ?
C12 C13 1.4072(17) . ?
C14 C15 1.3884(19) . ?
C14 C19 1.3918(17) . ?
C15 H15 0.9300 . ?
C15 C16 1.3866(19) . ?
C16 H16 0.9300 . ?
C16 C17 1.3894(19) . ?
C17 H17 0.9300 . ?
C17 C18 1.385(2) . ?
C18 H18 0.9300 . ?
C18 C19 1.3895(19) . ?
C19 H19 0.9300 . ?

loop_
_geom_torsion_atom_site_label_1
_geom_torsion_atom_site_label_2
_geom_torsion_atom_site_label_3
_geom_torsion_atom_site_label_4
_geom_torsion
_geom_torsion_site_symmetry_1
_geom_torsion_site_symmetry_2
_geom_torsion_site_symmetry_3
_geom_torsion_site_symmetry_4
_geom_torsion_publ_flag
S1 C2 C3 C4 170.66(10) . . . . ?
S1 C14 C15 C16 -178.12(9) . . . . ?
S1 C14 C19 C18 176.87(10) . . . . ?
O1 C1 C2 S1 -167.70(9) . . . . ?
O1 C1 C2 C3 7.95(19) . . . . ?
O2 C1 C2 S1 12.6(2) . . . . ?
O2 C1 C2 C3 -171.73(14) . . . . ?
O3 S1 C2 C1 54.09(12) . . . . ?
O3 S1 C2 C3 -121.69(11) . . . . ?
O3 S1 C14 C15 -173.43(10) . . . . ?
O3 S1 C14 C19 8.58(12) . . . . ?
O4 S1 C2 C1 -178.03(10) . . . . ?
O4 S1 C2 C3 6.19(13) . . . . ?
O4 S1 C14 C15 56.53(12) . . . . ?
O4 S1 C14 C19 -121.46(10) . . . . ?
C1 O1 C13 C4 -1.12(19) . . . . ?
C1 O1 C13 C12 178.59(12) . . . . ?
C1 C2 C3 C4 -4.9(2) . . . . ?
C2 S1 C14 C15 -57.10(11) . . . . ?
C2 S1 C14 C19 124.91(10) . . . . ?
C2 C3 C4 C5 -178.03(13) . . . . ?
C2 C3 C4 C13 -1.34(19) . . . . ?
C3 C4 C5 C6 -5.6(2) . . . . ?
C3 C4 C5 C10 174.75(12) . . . . ?
C3 C4 C13 O1 4.43(19) . . . . ?
C3 C4 C13 C12 -175.26(12) . . . . ?
C4 C5 C6 C7 179.13(14) . . . . ?
C4 C5 C10 C9 -179.32(12) . . . . ?
C4 C5 C10 C11 0.97(19) . . . . ?
C5 C4 C13 O1 -178.72(12) . . . . ?
C5 C4 C13 C12 1.6(2) . . . . ?
C5 C6 C7 C8 0.6(2) . . . . ?
C5 C10 C11 C12 0.3(2) . . . . ?
C6 C5 C10 C9 1.00(19) . . . . ?
C6 C5 C10 C11 -178.71(12) . . . . ?
C6 C7 C8 C9 0.3(2) . . . . ?
C7 C8 C9 C10 -0.5(2) . . . . ?
C8 C9 C10 C5 -0.2(2) . . . . ?
C8 C9 C10 C11 179.54(14) . . . . ?
C9 C10 C11 C12 -179.40(14) . . . . ?
C10 C5 C6 C7 -1.2(2) . . . . ?
C10 C11 C12 C13 -0.7(2) . . . . ?
C11 C12 C13 O1 179.98(12) . . . . ?
C11 C12 C13 C4 -0.3(2) . . . . ?
C13 O1 C1 O2 174.82(12) . . . . ?
C13 O1 C1 C2 -4.88(18) . . . . ?
C13 C4 C5 C6 177.79(13) . . . . ?
C13 C4 C5 C10 -1.88(19) . . . . ?
C14 S1 C2 C1 -62.52(12) . . . . ?
C14 S1 C2 C3 121.71(11) . . . . ?
C14 C15 C16 C17 1.37(19) . . . . ?
C15 C14 C19 C18 -1.07(19) . . . . ?
C15 C16 C17 C18 -1.3(2) . . . . ?
C16 C17 C18 C19 0.0(2) . . . . ?
C17 C18 C19 C14 1.17(19) . . . . ?
C19 C14 C15 C16 -0.20(19) . . . . ?
